data_1516572
loop_
_publ_author_name
'Henke, Sebastian'
'Li, Wei'
'Cheetham, Anthony K.'

_publ_section_title
;
 Guest-dependent mechanical anisotropy in pillared-layered soft porous
 crystals -- a nanoindentation study
;
_journal_issue 6
_journal_name_full 'Chemical Science'
_journal_page_first 2392
_journal_paper_doi 10.1039/c4sc00497c
_journal_volume 5
_journal_year 2014
_chemical_formula_moiety 'C30 H24 N2 O8 Zn2'
_chemical_formula_sum 'C30 H24 N2 O8 Zn2'
_chemical_formula_weight 671.26
_chemical_name_common ndc-DMOF
_space_group_crystal_system tetragonal
_space_group_IT_number 127
_space_group_name_Hall '-P 4 2ab'
_space_group_name_H-M_alt 'P 4/m b m'
_symmetry_space_group_name_Hall '-P 4 2ab'
_symmetry_space_group_name_H-M 'P 4/m b m'
_atom_sites_solution_hydrogens geom
_atom_sites_solution_primary direct
_atom_sites_solution_secondary difmap
_audit_creation_date 2013-08-05
_audit_creation_method
;
  Olex2 1.2
  (compiled Apr 23 2013 17:54:37, GUI svn.r4466)
;
_cell_angle_alpha 90.00
_cell_angle_beta 90.00
_cell_angle_gamma 90.00
_cell_formula_units_Z 2
_cell_length_a 15.4195(4)
_cell_length_b 15.4195(4)
_cell_length_c 9.6416(4)
_cell_measurement_reflns_used 3018
_cell_measurement_temperature 290(1)
_cell_measurement_theta_max 29.3060
_cell_measurement_theta_min 3.7430
_cell_volume 2292.40(13)
_computing_cell_refinement
;
CrysAlisPro, Agilent Technologies,
Version 1.171.36.28 (release 01-02-2013 CrysAlis171 .NET)
(compiled Feb  1 2013,16:14:44)
;
_computing_data_collection
;
CrysAlisPro, Agilent Technologies,
Version 1.171.36.28 (release 01-02-2013 CrysAlis171 .NET)
(compiled Feb  1 2013,16:14:44)
;
_computing_data_reduction
;
CrysAlisPro, Agilent Technologies,
Version 1.171.36.28 (release 01-02-2013 CrysAlis171 .NET)
(compiled Feb  1 2013,16:14:44)
;
_computing_molecular_graphics
;
O. V. Dolomanov, L. J. Bourhis, R. J. Gildea, J. A. K. Howard and H. Puschmann,
OLEX2: a complete structure solution, refinement and analysis program.
J. Appl. Cryst. (2009). 42, 339-341.
;
_computing_publication_material
;
O. V. Dolomanov, L. J. Bourhis, R. J. Gildea, J. A. K. Howard and H. Puschmann,
OLEX2: a complete structure solution, refinement and analysis program.
J. Appl. Cryst. (2009). 42, 339-341.
;
_computing_structure_refinement
;
XL, G.M. Sheldrick, Acta Cryst.
(2008). A64, 112-122
;
_computing_structure_solution
;
XS, G.M. Sheldrick, Acta Cryst.
(2008). A64, 112-122
;
_diffrn_ambient_temperature 290.0(10)
_diffrn_detector_area_resol_mean 16.1183
_diffrn_measured_fraction_theta_full 0.9953
_diffrn_measured_fraction_theta_max 0.9953
_diffrn_measurement_details
;
  1 omega  -43.00   46.00   1.0000   15.0000
omega____ theta____ kappa____ phi______ frames
    -      -24.5080   77.0000    0.0000 89

  2 omega  -56.00  -26.00   1.0000   15.0000
omega____ theta____ kappa____ phi______ frames
    -      -24.5080  -57.0000 -180.0000 30

  3 omega  -46.00    6.00   1.0000   15.0000
omega____ theta____ kappa____ phi______ frames
    -      -24.5080   57.0000  150.0000 52

  4 omega  -94.00   -3.00   1.0000   15.0000
omega____ theta____ kappa____ phi______ frames
    -      -24.5080  -57.0000    0.0000 91
;
_diffrn_measurement_device_type 'Xcalibur, Eos, Gemini ultra'
_diffrn_measurement_method '\w scans'
_diffrn_orient_matrix_UB_11 -0.0349334000
_diffrn_orient_matrix_UB_12 -0.0129138000
_diffrn_orient_matrix_UB_13 0.0431154000
_diffrn_orient_matrix_UB_21 -0.0117308000
_diffrn_orient_matrix_UB_22 -0.0322429000
_diffrn_orient_matrix_UB_23 -0.0489203000
_diffrn_orient_matrix_UB_31 0.0275620000
_diffrn_orient_matrix_UB_32 -0.0301523000
_diffrn_orient_matrix_UB_33 0.0340192000
_diffrn_radiation_monochromator graphite
_diffrn_radiation_type 'Mo K\a'
_diffrn_radiation_wavelength 0.7107
_diffrn_reflns_av_R_equivalents 0.0313
_diffrn_reflns_av_unetI/netI 0.0211
_diffrn_reflns_limit_h_max 20
_diffrn_reflns_limit_h_min -21
_diffrn_reflns_limit_k_max 20
_diffrn_reflns_limit_k_min -20
_diffrn_reflns_limit_l_max 13
_diffrn_reflns_limit_l_min -13
_diffrn_reflns_number 12583
_diffrn_reflns_theta_full 30.72
_diffrn_reflns_theta_max 30.72
_diffrn_reflns_theta_min 3.38
_diffrn_source 'Enhance (Mo) X-ray Source'
_exptl_absorpt_coefficient_mu 1.080
_exptl_absorpt_correction_T_max 1.00000
_exptl_absorpt_correction_T_min 0.85971
_exptl_absorpt_correction_type multi-scan
_exptl_absorpt_process_details
;
CrysAlisPro, Agilent Technologies,
Version 1.171.36.28 (release 01-02-2013 CrysAlis171 .NET)
(compiled Feb  1 2013,16:14:44)
Empirical absorption correction using spherical harmonics,
 implemented in SCALE3 ABSPACK scaling algorithm.
;
_exptl_crystal_colour colourless
_exptl_crystal_colour_primary colourless
_exptl_crystal_density_diffrn 0.972
_exptl_crystal_density_method 'not measured'
_exptl_crystal_description block
_exptl_crystal_F_000 684
_exptl_crystal_size_max 0.27
_exptl_crystal_size_mid 0.27
_exptl_crystal_size_min 0.14
_platon_squeeze_details
;
;
_refine_diff_density_max 0.591
_refine_diff_density_min -0.427
_refine_diff_density_rms 0.082
_refine_ls_extinction_method none
_refine_ls_goodness_of_fit_ref 1.232
_refine_ls_hydrogen_treatment mixed
_refine_ls_matrix_type full
_refine_ls_number_parameters 91
_refine_ls_number_reflns 1827
_refine_ls_number_restraints 30
_refine_ls_restrained_S_all 1.250
_refine_ls_R_factor_all 0.0622
_refine_ls_R_factor_gt 0.0407
_refine_ls_shift/su_max 0.000
_refine_ls_shift/su_mean 0.000
_refine_ls_structure_factor_coef Fsqd
_refine_ls_weighting_details 'calc w=1/[\s^2^(Fo^2^)+(0.0748P)^2^+1.6338P] where P=(Fo^2^+2Fc^2^)/3'
_refine_ls_weighting_scheme calc
_refine_ls_wR_factor_gt 0.1598
_refine_ls_wR_factor_ref 0.1704
_reflns_number_gt 1188
_reflns_number_total 1827
_reflns_threshold_expression >2sigma(I)
_cod_data_source_file c4sc00497c2.cif
_cod_data_source_block ndc-DMOF
_cod_original_cell_volume 2292.39(13)
_cod_database_code 1516572
_chemical_oxdiff_formula 'C15 H12 N O4 Zn'
_reflns_odcompleteness_completeness 99.53
_reflns_odcompleteness_iscentric 1
_reflns_odcompleteness_theta 28.22
_olex2_refinement_description
;
1. Fixed Uiso
 At 1.2 times of:
  All C(H) groups, All C(H,H) groups
2. Uiso/Uaniso restraints and constraints
C4 \\sim C3 \\sim C5 \\sim C6: within 1.7A with sigma of 0.01 and sigma for terminal atoms of 0.005
Uanis(C7) \\sim Ueq, Uanis(C9) \\sim Ueq, Uanis(C8) \\sim Ueq: with sigma of 0.01 and sigma for terminal atoms of 0.005
3. Others
 Fixed Sof: C7(0.25) H7A(0.25) H7B(0.25) C9(0.25) H9A(0.25) H9B(0.25) C4(0.5)
 C3(0.5) H3(0.5) C5(0.5) H5(0.5) C6(0.5) H6(0.5) C8(0.25) H8A(0.25) H8B(0.25)
4.a Secondary CH2 refined with riding coordinates:
 C7(H7A,H7B), C9(H9A,H9B), C8(H8A,H8B)
4.b Aromatic/amide H refined with riding coordinates:
 C3(H3), C5(H5), C6(H6)
;

loop_
_space_group_symop_id
_space_group_symop_operation_xyz
1 'x, y, z'
2 '-y, x, z'
3 '-x, -y, z'
4 'y, -x, z'
5 'x+1/2, -y+1/2, -z'
6 '-x+1/2, y+1/2, -z'
7 'y+1/2, x+1/2, -z'
8 '-y+1/2, -x+1/2, -z'
9 '-x, -y, -z'
10 'y, -x, -z'
11 'x, y, -z'
12 '-y, x, -z'
13 '-x-1/2, y-1/2, z'
14 'x-1/2, -y-1/2, z'
15 '-y-1/2, -x-1/2, z'
16 'y-1/2, x-1/2, z'

loop_
_atom_site_label
_atom_site_type_symbol
_atom_site_fract_x
_atom_site_fract_y
_atom_site_fract_z
_atom_site_U_iso_or_equiv
_atom_site_adp_type
_atom_site_occupancy
_atom_site_symmetry_multiplicity
_atom_site_calc_flag
_atom_site_refinement_flags
_atom_site_disorder_group
Zn1 Zn 1.0000 0.0000 0.15301(5) 0.0232(2) Uani 1 4 d S .
O1 O 0.91201(15) 0.09446(15) 0.1142(3) 0.0559(7) Uani 1 1 d . .
N1 N 1.0000 0.0000 0.3657(4) 0.0267(8) Uani 1 4 d S .
C1 C 0.8889(2) 0.1224(2) 0.0000 0.0347(8) Uani 1 2 d S .
C2 C 0.8235(3) 0.1951(3) 0.0000 0.0395(10) Uani 1 2 d S .
C7 C 1.0847(9) 0.0363(13) 0.4210(11) 0.027(2) Uani 0.25 1 d PU 1
H7A H 1.0925 0.0951 0.3874 0.033 Uiso 0.25 1 calc PR 1
H7B H 1.1327 0.0015 0.3874 0.033 Uiso 0.25 1 calc PR 1
C9 C 1.0732(10) -0.0578(12) 0.4194(13) 0.028(3) Uani 0.25 1 d PU 2
H9A H 1.1284 -0.0365 0.3855 0.034 Uiso 0.25 1 calc PR 2
H9B H 1.0653 -0.1165 0.3855 0.034 Uiso 0.25 1 calc PR 2
C4 C 0.8370(4) 0.2725(4) -0.0751(9) 0.067(2) Uani 0.50 1 d PU .
C3 C 0.7512(5) 0.1866(5) 0.0822(8) 0.065(2) Uani 0.50 1 d P .
H3 H 0.7449 0.1379 0.1382 0.078 Uiso 0.50 1 calc PR .
C5 C 0.9142(6) 0.2880(6) -0.1531(11) 0.103(3) Uani 0.50 1 d PU .
H5 H 0.9595 0.2482 -0.1483 0.124 Uiso 0.50 1 calc PR .
C6 C 0.9233(6) 0.3623(6) -0.2375(13) 0.125(4) Uani 0.50 1 d PU .
H6 H 0.9722 0.3686 -0.2932 0.149 Uiso 0.50 1 calc PR .
C8 C 1.0898(8) -0.0122(15) 0.4197(12) 0.027(2) Uani 0.25 1 d PU 3
H8A H 1.1267 0.0342 0.3860 0.033 Uiso 0.25 1 calc PR 3
H8B H 1.1130 -0.0667 0.3860 0.033 Uiso 0.25 1 calc PR 3

loop_
_atom_site_aniso_label
_atom_site_aniso_U_11
_atom_site_aniso_U_22
_atom_site_aniso_U_33
_atom_site_aniso_U_23
_atom_site_aniso_U_13
_atom_site_aniso_U_12
Zn1 0.0258(2) 0.0258(2) 0.0180(3) 0.000 0.000 0.000
O1 0.0676(15) 0.0630(15) 0.0372(12) 0.0047(11) 0.0003(11) 0.0404(13)
N1 0.0324(13) 0.0324(13) 0.0153(17) 0.000 0.000 0.000
C1 0.0344(18) 0.0324(18) 0.037(2) 0.000 0.000 0.0096(15)
C2 0.043(2) 0.041(2) 0.034(2) 0.000 0.000 0.0191(18)
C7 0.034(6) 0.028(6) 0.020(5) 0.001(5) 0.000(4) 0.001(5)
C9 0.031(6) 0.032(6) 0.021(5) 0.000(5) -0.001(4) -0.002(5)
C4 0.039(3) 0.046(3) 0.115(6) 0.026(4) 0.026(3) 0.019(3)
C3 0.063(4) 0.065(4) 0.066(4) 0.036(4) 0.033(4) 0.040(4)
C5 0.062(4) 0.082(5) 0.167(7) 0.052(5) 0.049(5) 0.026(4)
C6 0.083(5) 0.098(6) 0.193(9) 0.071(6) 0.072(6) 0.022(5)
C8 0.025(4) 0.039(6) 0.018(4) -0.002(5) 0.000(3) 0.004(5)

loop_
_atom_type_symbol
_atom_type_description
_atom_type_scat_dispersion_real
_atom_type_scat_dispersion_imag
_atom_type_scat_source
C C 0.0033 0.0016 'International Tables Vol C Tables 4.2.6.8 and 6.1.1.4'
H H 0.0000 0.0000 'International Tables Vol C Tables 4.2.6.8 and 6.1.1.4'
N N 0.0061 0.0033 'International Tables Vol C Tables 4.2.6.8 and 6.1.1.4'
O O 0.0106 0.0060 'International Tables Vol C Tables 4.2.6.8 and 6.1.1.4'
Zn Zn 0.2839 1.4301 'International Tables Vol C Tables 4.2.6.8 and 6.1.1.4'

loop_
_exptl_crystal_face_index_h
_exptl_crystal_face_index_k
_exptl_crystal_face_index_l
_exptl_crystal_face_perp_dist
_exptl_oxdiff_crystal_face_indexfrac_h
_exptl_oxdiff_crystal_face_indexfrac_k
_exptl_oxdiff_crystal_face_indexfrac_l
_exptl_oxdiff_crystal_face_x
_exptl_oxdiff_crystal_face_y
_exptl_oxdiff_crystal_face_z
0 0 -1 0.0689 -0.0008 0.0003 -0.9987 -0.0430 0.0489 -0.0340
-1 1 0 0.1186 -0.9994 0.9986 -0.0001 0.0220 -0.0205 -0.0577
1 1 0 0.0988 0.9997 0.9979 -0.0001 -0.0478 -0.0439 -0.0025
-1 -1 0 0.1718 -0.9997 -0.9979 0.0001 0.0478 0.0439 0.0025
1 -1 0 0.1496 0.9994 -0.9986 0.0001 -0.0220 0.0205 0.0577
0 0 1 0.0689 0.0008 -0.0003 0.9987 0.0430 -0.0489 0.0340

loop_
_geom_angle_atom_site_label_1
_geom_angle_atom_site_label_2
_geom_angle_atom_site_label_3
_geom_angle
_geom_angle_site_symmetry_1
_geom_angle_site_symmetry_3
O1 Zn1 Zn1 79.35(7) 2_645 9_755
O1 Zn1 Zn1 79.35(7) 4_665 9_755
O1 Zn1 Zn1 79.35(7) . 9_755
O1 Zn1 Zn1 79.35(7) 3_755 9_755
O1 Zn1 O1 88.04(3) 2_645 3_755
O1 Zn1 O1 88.04(3) 4_665 .
O1 Zn1 O1 88.04(3) 2_645 .
O1 Zn1 O1 158.70(15) 3_755 .
O1 Zn1 O1 158.70(15) 4_665 2_645
O1 Zn1 O1 88.04(3) 4_665 3_755
O1 Zn1 N1 100.65(7) 3_755 .
O1 Zn1 N1 100.65(7) . .
O1 Zn1 N1 100.65(7) 2_645 .
O1 Zn1 N1 100.65(7) 4_665 .
N1 Zn1 Zn1 180.0 . 9_755
C1 O1 Zn1 127.5(2) . .
C7 N1 C7 82.9(3) 4_665 3_755
C7 N1 C7 82.9(3) 2_645 3_755
C7 N1 C7 138.8(8) . 3_755
C7 N1 C7 82.9(3) . 4_665
C7 N1 C7 82.9(3) . 2_645
C7 N1 C7 138.8(8) 2_645 4_665
C7 N1 C9 107.5(6) 3_755 .
C7 N1 C9 26.7(6) 4_665 .
C7 N1 C9 130.9(6) 4_665 3_755
C7 N1 C9 26.7(6) 2_645 3_755
C7 N1 C9 107.5(6) 2_645 4_665
C7 N1 C9 57.4(6) 4_665 4_665
C7 N1 C9 26.7(6) 3_755 4_665
C7 N1 C9 130.9(6) 2_645 .
C7 N1 C9 57.4(6) . .
C7 N1 C9 130.9(6) . 4_665
C7 N1 C9 57.4(6) 3_755 3_755
C7 N1 C9 130.9(6) 3_755 2_645
C7 N1 C9 107.5(6) . 3_755
C7 N1 C9 107.5(6) 4_665 2_645
C7 N1 C9 26.7(6) . 2_645
C7 N1 C9 57.4(6) 2_645 2_645
C9 N1 C9 83.4(3) 2_645 3_755
C9 N1 C9 83.4(3) 4_665 3_755
C9 N1 C9 140.3(9) 2_645 4_665
C9 N1 C9 83.4(3) 2_645 .
C9 N1 C9 83.4(3) 4_665 .
C9 N1 C9 140.3(9) 3_755 .
C8 N1 C7 129.0(6) . 3_755
C8 N1 C7 55.0(6) 4_665 3_755
C8 N1 C7 28.9(6) 2_645 2_645
C8 N1 C7 129.0(6) 3_755 .
C8 N1 C7 109.2(6) 3_755 4_665
C8 N1 C7 28.9(6) 4_665 4_665
C8 N1 C7 109.2(6) 2_645 3_755
C8 N1 C7 28.9(6) 3_755 3_755
C8 N1 C7 129.0(6) 2_645 4_665
C8 N1 C7 55.0(6) 3_755 2_645
C8 N1 C7 129.0(6) 4_665 2_645
C8 N1 C7 109.2(6) . 2_645
C8 N1 C7 109.2(6) 4_665 .
C8 N1 C7 28.9(6) . .
C8 N1 C7 55.0(6) . 4_665
C8 N1 C7 55.0(6) 2_645 .
C8 N1 C9 109.3(5) . 4_665
C8 N1 C9 109.3(5) 4_665 3_755
C8 N1 C9 28.7(5) 2_645 2_645
C8 N1 C9 55.5(5) . 2_645
C8 N1 C9 55.5(5) 3_755 4_665
C8 N1 C9 28.7(5) 4_665 4_665
C8 N1 C9 55.5(5) 2_645 3_755
C8 N1 C9 129.8(5) . 3_755
C8 N1 C9 109.3(5) 2_645 .
C8 N1 C9 28.7(5) . .
C8 N1 C9 55.5(5) 4_665 .
C8 N1 C9 129.8(5) 3_755 .
C8 N1 C9 129.8(5) 4_665 2_645
C8 N1 C9 109.3(5) 3_755 2_645
C8 N1 C9 28.7(5) 3_755 3_755
C8 N1 C9 129.8(5) 2_645 4_665
C8 N1 C8 83.0(3) 4_665 3_755
C8 N1 C8 139.1(9) . 3_755
C8 N1 C8 83.0(3) 2_645 3_755
C8 N1 C8 83.0(3) . 4_665
C8 N1 C8 139.1(9) 2_645 4_665
C8 N1 C8 83.0(3) 2_645 .
O1 C1 O1 126.1(4) 11 .
O1 C1 C2 116.93(18) 11 .
O1 C1 C2 116.93(18) . .
C4 C2 C1 122.0(4) . .
C4 C2 C1 122.0(4) 11 .
C4 C2 C4 61.7(7) 11 .
C3 C2 C1 118.1(4) . .
C3 C2 C1 118.1(4) 11 .
C3 C2 C4 84.5(5) 11 .
C3 C2 C4 119.8(5) . .
C3 C2 C4 84.5(5) . 11
C3 C2 C4 119.8(5) 11 11
C3 C2 C3 70.5(8) 11 .
N1 C7 C7 110.6(4) . 11_556
N1 C9 C9 109.8(5) . 11_556
C2 C4 C5 122.3(6) . .
C4 C4 C2 119.6(3) 16_655 .
C4 C4 C5 118.1(4) 16_655 .
C2 C3 C4 48.6(4) . 11
C2 C3 C3 120.4(3) . 16_655
C3 C3 C4 90.0(2) 16_655 11
C6 C5 C4 121.5(7) . .
C6 C6 C5 120.2(5) 16_655 .
N1 C8 C8 110.4(5) . 11_556

loop_
_geom_bond_atom_site_label_1
_geom_bond_atom_site_label_2
_geom_bond_distance
_geom_bond_site_symmetry_2
Zn1 Zn1 2.9504(10) 9_755
Zn1 O1 2.025(2) 3_755
Zn1 O1 2.025(2) 2_645
Zn1 O1 2.025(2) .
Zn1 O1 2.025(2) 4_665
Zn1 N1 2.050(4) .
O1 C1 1.235(3) .
N1 C7 1.518(11) 4_665
N1 C7 1.518(11) 3_755
N1 C7 1.518(11) .
N1 C7 1.518(11) 2_645
N1 C9 1.528(12) 4_665
N1 C9 1.528(12) 2_645
N1 C9 1.528(12) .
N1 C9 1.528(12) 3_755
N1 C8 1.492(11) 4_665
N1 C8 1.492(11) 3_755
N1 C8 1.492(11) 2_645
N1 C8 1.492(11) .
C1 O1 1.235(3) 11
C1 C2 1.507(5) .
C2 C4 1.412(7) .
C2 C4 1.412(7) 11
C2 C3 1.374(7) 11
C2 C3 1.374(7) .
C7 C7 1.52(2) 11_556
C9 C9 1.55(2) 11_556
C4 C4 1.406(11) 16_655
C4 C5 1.428(10) .
C3 C4 1.874(11) 11
C3 C3 1.409(11) 16_655
C5 C6 1.412(11) .
C6 C6 1.332(16) 16_655
C8 C8 1.55(2) 11_556

loop_
_platon_squeeze_void_nr
_platon_squeeze_void_average_x
_platon_squeeze_void_average_y
_platon_squeeze_void_average_z
_platon_squeeze_void_volume
_platon_squeeze_void_count_electrons
_platon_squeeze_void_content
1 0.000 0.500 0.000 57 3 N,N-dimethylformamide
2 0.500 1.000 0.000 57 3 N,N-dimethylformamide
3 0.085 0.412 0.500 554 52 N,N-dimethylformamide
